data_4135061
loop_
_publ_author_name
'Debrauwer, Vincent'
'Turlik, Aneta'
'Rummler, L\'enaic'
'Prescimone, Alessandro'
'Blanchard, Nicolas'
'Houk, K. N.'
'Bizet, Vincent'

_publ_section_title
;
 Ligand-Controlled Regiodivergent Palladium-Catalyzed Hydrogermylation of
 Ynamides.
;
_journal_issue 25
_journal_name_full 'Journal of the American Chemical Society'
_journal_page_first 11153
_journal_page_last 11164
_journal_paper_doi 10.1021/jacs.0c03556
_journal_volume 142
_journal_year 2020
_chemical_formula_moiety 'C29 H25 Ge1 N1 O2'
_chemical_formula_sum 'C29 H25 Ge N O2'
_chemical_formula_weight 492.11
_space_group_IT_number 2
_space_group_name_Hall '-P 1'
_space_group_name_H-M_alt 'P -1'
_symmetry_cell_setting triclinic
_symmetry_space_group_name_Hall '-P 1'
_symmetry_space_group_name_H-M 'P -1'
_atom_sites_solution_hydrogens difmap
_atom_sites_solution_primary other
_cell_angle_alpha 94.497(8)
_cell_angle_beta 103.341(7)
_cell_angle_gamma 119.914(6)
_cell_formula_units_Z 2
_cell_length_a 10.3008(8)
_cell_length_b 10.3151(9)
_cell_length_c 13.5595(14)
_cell_measurement_reflns_used 0
_cell_measurement_temperature 123
_cell_measurement_theta_max 0
_cell_measurement_theta_min 0
_cell_volume 1182.7(2)
_computing_cell_refinement 'STOE X-AREA (Stoe & Cie 2011)'
_computing_data_collection 'STOE X-AREA (Stoe & Cie 2011)'
_computing_data_reduction 'STOE X-RED (Stoe & Cie 1996)'
_computing_molecular_graphics 'CAMERON (Watkin et al., 1996)'
_computing_publication_material 'CRYSTALS (Betteridge et al., 2003)'
_computing_structure_refinement 'CRYSTALS (Betteridge et al., 2003)'
_computing_structure_solution 'Superflip (Palatinus & Chapuis, 2007)'
_diffrn_ambient_temperature 123
_diffrn_detector Pilatus300K
_diffrn_detector_area_resol_mean 5.81
_diffrn_detector_type STOE
_diffrn_measured_fraction_theta_full 0.982
_diffrn_measured_fraction_theta_max 0.959
_diffrn_measurement_device Area
_diffrn_measurement_device_type 'Stoe StadiVari'
_diffrn_measurement_method '\f & \w scans'
_diffrn_radiation_monochromator 'Graded multilayer mirror'
_diffrn_radiation_type GaK\a
_diffrn_radiation_wavelength 1.34143
_diffrn_reflns_av_R_equivalents 0.050
_diffrn_reflns_limit_h_max 12
_diffrn_reflns_limit_h_min -12
_diffrn_reflns_limit_k_max 12
_diffrn_reflns_limit_k_min -12
_diffrn_reflns_limit_l_max 16
_diffrn_reflns_limit_l_min -11
_diffrn_reflns_number 18560
_diffrn_reflns_theta_full 52.800
_diffrn_reflns_theta_max 54.313
_diffrn_reflns_theta_min 2.994
_diffrn_source 'Metaljet D2'
_diffrn_source_current 2.860
_diffrn_source_power 0.200
_diffrn_source_voltage 70
_diffrn_standards_number 0
_exptl_absorpt_coefficient_mu 1.288
_exptl_absorpt_correction_T_max 0.97
_exptl_absorpt_correction_T_min 0.90
_exptl_absorpt_correction_type multi-scan
_exptl_absorpt_process_details 'DENZO/SCALEPACK (Otwinowski & Minor, 1997)'
_exptl_crystal_colour colourless
_exptl_crystal_density_diffrn 1.382
_exptl_crystal_density_method 'not measured'
_exptl_crystal_description plate
_exptl_crystal_F_000 508
_exptl_crystal_recrystallization_method
; 
 
;
_exptl_crystal_size_max 0.120
_exptl_crystal_size_mid 0.080
_exptl_crystal_size_min 0.020
_refine_diff_density_max 1.05
_refine_diff_density_min -0.80
_refine_ls_extinction_method None
_refine_ls_goodness_of_fit_ref 1.0623
_refine_ls_hydrogen_treatment constr
_refine_ls_matrix_type full
_refine_ls_number_parameters 298
_refine_ls_number_reflns 3759
_refine_ls_number_restraints 0
_refine_ls_R_factor_all 0.0511
_refine_ls_R_factor_gt 0.0461
_refine_ls_shift/su_max 0.0005549
_refine_ls_shift/su_mean 0.0001505
_refine_ls_structure_factor_coef F
_refine_ls_weighting_details
;
 Method, part 1, Chebychev polynomial, (Watkin, 1994, Prince, 1982) 
 [weight] = 1.0/[A~0~*T~0~(x)+A~1~*T~1~(x) ... +A~n-1~]*T~n-1~(x)] 
 where A~i~ are the Chebychev coefficients listed below and x= Fcalc/Fmax 
 Method = Robust Weighting (Prince, 1982) 
 W = [weight] * [1-(deltaF/6*sigmaF)^2^]^2^ 
 A~i~ are: 
 0.733 0.662 0.248 
;
_refine_ls_weighting_scheme calc
_refine_ls_wR_factor_all 0.0640
_refine_ls_wR_factor_gt 0.0569
_refine_ls_wR_factor_ref 0.0583
_reflns_limit_h_max 11
_reflns_limit_h_min -12
_reflns_limit_k_max 12
_reflns_limit_k_min -12
_reflns_limit_l_max 16
_reflns_limit_l_min 0
_reflns_number_gt 3531
_reflns_number_total 4221
_reflns_threshold_expression I>2.0\s(I)
_oxford_diffrn_Wilson_B_factor 0.00
_oxford_diffrn_Wilson_scale 0.00
_oxford_refine_ls_r_factor_ref 0.0474
_oxford_refine_ls_scale 0.5800(12)
_oxford_reflns_number_all 4203
_oxford_reflns_threshold_expression_ref I>1.0\s(I)
_cod_data_source_file ja0c03556_si_002.cif
_cod_data_source_block 1
_cod_depositor_comments
;
The following automatic conversions were performed:

data item '_atom_sites_solution_primary' value 'Other' was changed to
'other' in accordance with the
/home/data/users/saulius/crontab/automatic-downloads/rss-feeds/ACS/lib/dictionaries/cif_core.dic
dictionary named 'cif_core.dic' version 2.4.2 last updated on
2011-04-26.

Automatic conversion script
Id: cif_fix_values 7556 2019-12-06 15:28:31Z antanas 

 Adding full bibliography for 4135061--4135063.cif.
;
_cod_original_formula_sum 'C29 H25 Ge1 N1 O2'
_cod_database_code 4135061

loop_
_symmetry_equiv_pos_as_xyz
x,y,z
-x,-y,-z

loop_
_atom_site_label
_atom_site_type_symbol
_atom_site_fract_x
_atom_site_fract_y
_atom_site_fract_z
_atom_site_U_iso_or_equiv
_atom_site_occupancy
_atom_site_adp_type
_atom_site_refinement_flags_posn
_atom_site_refinement_flags_adp
_atom_site_refinement_flags_occupancy
_atom_site_disorder_assembly
_atom_site_disorder_group
_atom_site_attached_hydrogens
Ge1 Ge 0.38032(4) 0.41782(3) 0.26138(3) 0.0416 1.0000 Uani . . . . . .
N1 N 0.1599(3) 0.4187(3) -0.04022(19) 0.0458 1.0000 Uani . . . . . .
O1 O 0.0104(3) 0.4495(3) -0.17091(18) 0.0600 1.0000 Uani . . . . . .
O2 O 0.1434(3) 0.6343(3) -0.02425(19) 0.0595 1.0000 Uani . . . . . .
C1 C 0.3001(3) 0.3678(3) 0.1090(2) 0.0416 1.0000 Uani . . . . . .
C2 C 0.2384(3) 0.4436(3) 0.0651(2) 0.0434 1.0000 Uani . . . . . .
C3 C 0.1087(4) 0.5126(4) -0.0728(3) 0.0514 1.0000 Uani . . . . . .
C4 C -0.0262(5) 0.2948(4) -0.2002(3) 0.0611 1.0000 Uani . . . . . .
C5 C 0.1052(4) 0.2897(4) -0.1249(2) 0.0536 1.0000 Uani . . . . . .
C6 C 0.2269(3) 0.2501(3) 0.3091(2) 0.0437 1.0000 Uani . . . . . .
C7 C 0.0660(4) 0.1903(4) 0.2644(3) 0.0520 1.0000 Uani . . . . . .
C8 C -0.0444(4) 0.0674(4) 0.2934(3) 0.0584 1.0000 Uani . . . . . .
C9 C 0.0037(4) 0.0028(4) 0.3672(3) 0.0562 1.0000 Uani . . . . . .
C10 C 0.1634(4) 0.0619(4) 0.4133(3) 0.0550 1.0000 Uani . . . . . .
C11 C 0.2742(4) 0.1853(3) 0.3836(2) 0.0486 1.0000 Uani . . . . . .
C12 C 0.4050(3) 0.6124(3) 0.3143(2) 0.0424 1.0000 Uani . . . . . .
C13 C 0.3256(4) 0.6240(4) 0.3820(2) 0.0487 1.0000 Uani . . . . . .
C14 C 0.3379(4) 0.7624(4) 0.4138(3) 0.0553 1.0000 Uani . . . . . .
C15 C 0.4263(4) 0.8888(4) 0.3772(3) 0.0554 1.0000 Uani . . . . . .
C16 C 0.5071(4) 0.8788(4) 0.3109(3) 0.0550 1.0000 Uani . . . . . .
C17 C 0.4972(4) 0.7425(3) 0.2808(2) 0.0500 1.0000 Uani . . . . . .
C18 C 0.5828(3) 0.4341(3) 0.3075(2) 0.0432 1.0000 Uani . . . . . .
C19 C 0.7114(4) 0.5643(3) 0.3804(2) 0.0481 1.0000 Uani . . . . . .
C20 C 0.8570(4) 0.5794(4) 0.4139(3) 0.0559 1.0000 Uani . . . . . .
C21 C 0.8765(4) 0.4641(4) 0.3744(3) 0.0548 1.0000 Uani . . . . . .
C22 C 0.7497(4) 0.3340(4) 0.3030(3) 0.0538 1.0000 Uani . . . . . .
C23 C 0.6038(4) 0.3178(4) 0.2701(3) 0.0506 1.0000 Uani . . . . . .
C24 C 0.3074(3) 0.2414(3) 0.0554(2) 0.0425 1.0000 Uani . . . . . .
C25 C 0.4229(4) 0.2726(4) 0.0079(2) 0.0511 1.0000 Uani . . . . . .
C26 C 0.4337(4) 0.1550(4) -0.0376(3) 0.0555 1.0000 Uani . . . . . .
C27 C 0.3281(4) 0.0035(4) -0.0376(3) 0.0536 1.0000 Uani . . . . . .
C28 C 0.2138(4) -0.0288(4) 0.0097(3) 0.0527 1.0000 Uani . . . . . .
C29 C 0.2048(3) 0.0887(3) 0.0570(2) 0.0473 1.0000 Uani . . . . . .
H21 H 0.2473 0.5243 0.1084 0.0522 1.0000 Uiso R . . . . .
H41 H -0.0300 0.2710 -0.2720 0.0728 1.0000 Uiso R . . . . .
H42 H -0.1257 0.2242 -0.1901 0.0730 1.0000 Uiso R . . . . .
H51 H 0.1882 0.3037 -0.1548 0.0640 1.0000 Uiso R . . . . .
H52 H 0.0651 0.1940 -0.1008 0.0636 1.0000 Uiso R . . . . .
H71 H 0.0335 0.2340 0.2149 0.0621 1.0000 Uiso R . . . . .
H81 H -0.1520 0.0276 0.2624 0.0694 1.0000 Uiso R . . . . .
H91 H -0.0694 -0.0797 0.3860 0.0665 1.0000 Uiso R . . . . .
H101 H 0.1953 0.0186 0.4640 0.0659 1.0000 Uiso R . . . . .
H111 H 0.3821 0.2250 0.4138 0.0578 1.0000 Uiso R . . . . .
H131 H 0.2634 0.5383 0.4064 0.0579 1.0000 Uiso R . . . . .
H141 H 0.2864 0.7707 0.4604 0.0660 1.0000 Uiso R . . . . .
H151 H 0.4321 0.9814 0.3964 0.0667 1.0000 Uiso R . . . . .
H161 H 0.5668 0.9646 0.2861 0.0659 1.0000 Uiso R . . . . .
H171 H 0.5519 0.7374 0.2353 0.0599 1.0000 Uiso R . . . . .
H191 H 0.6997 0.6430 0.4075 0.0584 1.0000 Uiso R . . . . .
H201 H 0.9412 0.6672 0.4629 0.0666 1.0000 Uiso R . . . . .
H211 H 0.9744 0.4744 0.3949 0.0656 1.0000 Uiso R . . . . .
H221 H 0.7634 0.2563 0.2759 0.0651 1.0000 Uiso R . . . . .
H231 H 0.5207 0.2286 0.2216 0.0606 1.0000 Uiso R . . . . .
H251 H 0.4916 0.3724 0.0060 0.0604 1.0000 Uiso R . . . . .
H261 H 0.5137 0.1788 -0.0679 0.0670 1.0000 Uiso R . . . . .
H271 H 0.3335 -0.0760 -0.0696 0.0640 1.0000 Uiso R . . . . .
H281 H 0.1417 -0.1314 0.0092 0.0632 1.0000 Uiso R . . . . .
H291 H 0.1290 0.0669 0.0914 0.0562 1.0000 Uiso R . . . . .

loop_
_atom_site_aniso_label
_atom_site_aniso_U_11
_atom_site_aniso_U_22
_atom_site_aniso_U_33
_atom_site_aniso_U_23
_atom_site_aniso_U_13
_atom_site_aniso_U_12
Ge1 0.0407(2) 0.0368(2) 0.0461(2) 0.01017(14) 0.01482(15) 0.01903(15)
N1 0.0521(13) 0.0428(12) 0.0435(13) 0.0130(10) 0.0162(11) 0.0250(11)
O1 0.0709(14) 0.0643(14) 0.0471(13) 0.0197(11) 0.0153(11) 0.0381(12)
O2 0.0719(15) 0.0491(13) 0.0638(14) 0.0174(11) 0.0245(12) 0.0347(12)
C1 0.0415(14) 0.0394(14) 0.0398(15) 0.0106(11) 0.0156(11) 0.0172(11)
C2 0.0478(15) 0.0396(14) 0.0414(15) 0.0084(11) 0.0166(12) 0.0213(12)
C3 0.0580(18) 0.0512(18) 0.0495(18) 0.0184(14) 0.0211(14) 0.0296(15)
C4 0.072(2) 0.061(2) 0.0448(18) 0.0134(15) 0.0128(15) 0.0336(17)
C5 0.0647(19) 0.0478(16) 0.0432(16) 0.0097(13) 0.0138(14) 0.0278(15)
C6 0.0446(14) 0.0376(14) 0.0441(15) 0.0072(11) 0.0156(12) 0.0182(12)
C7 0.0501(16) 0.0552(17) 0.0483(17) 0.0159(14) 0.0172(14) 0.0249(14)
C8 0.0477(17) 0.0570(19) 0.058(2) 0.0127(15) 0.0217(15) 0.0169(15)
C9 0.065(2) 0.0437(16) 0.0563(19) 0.0157(14) 0.0317(16) 0.0203(15)
C10 0.067(2) 0.0518(17) 0.0514(18) 0.0195(14) 0.0241(15) 0.0321(16)
C11 0.0518(16) 0.0467(16) 0.0476(17) 0.0092(13) 0.0168(13) 0.0261(13)
C12 0.0436(14) 0.0428(14) 0.0395(15) 0.0081(11) 0.0115(11) 0.0229(12)
C13 0.0472(15) 0.0496(16) 0.0474(16) 0.0115(13) 0.0148(13) 0.0245(13)
C14 0.0580(18) 0.063(2) 0.0493(18) 0.0064(15) 0.0185(14) 0.0359(16)
C15 0.0626(19) 0.0477(17) 0.0525(18) 0.0023(14) 0.0098(15) 0.0316(15)
C16 0.0633(19) 0.0420(16) 0.0536(18) 0.0101(13) 0.0186(15) 0.0238(14)
C17 0.0551(17) 0.0452(16) 0.0470(17) 0.0095(13) 0.0197(14) 0.0234(14)
C18 0.0431(14) 0.0446(15) 0.0437(15) 0.0147(12) 0.0170(12) 0.0225(12)
C19 0.0509(16) 0.0449(15) 0.0450(16) 0.0125(12) 0.0147(13) 0.0230(13)
C20 0.0484(17) 0.0531(18) 0.0513(18) 0.0141(14) 0.0076(14) 0.0196(14)
C21 0.0457(16) 0.067(2) 0.0556(18) 0.0245(16) 0.0160(14) 0.0309(15)
C22 0.0576(18) 0.0599(18) 0.0531(18) 0.0158(15) 0.0185(15) 0.0367(16)
C23 0.0483(16) 0.0476(16) 0.0504(17) 0.0099(13) 0.0102(13) 0.0240(13)
C24 0.0431(14) 0.0445(15) 0.0365(14) 0.0097(11) 0.0108(11) 0.0216(12)
C25 0.0572(17) 0.0496(17) 0.0498(17) 0.0181(13) 0.0233(14) 0.0272(14)
C26 0.0620(19) 0.067(2) 0.0482(18) 0.0180(15) 0.0252(15) 0.0376(17)
C27 0.0639(19) 0.0520(17) 0.0473(17) 0.0061(13) 0.0138(14) 0.0348(15)
C28 0.0546(17) 0.0414(15) 0.0538(18) 0.0077(13) 0.0145(14) 0.0211(13)
C29 0.0436(14) 0.0405(15) 0.0495(17) 0.0108(12) 0.0139(12) 0.0168(12)

loop_
_atom_type_symbol
_atom_type_scat_dispersion_real
_atom_type_scat_dispersion_imag
_atom_type_scat_Cromer_Mann_a1
_atom_type_scat_Cromer_Mann_b1
_atom_type_scat_Cromer_Mann_a2
_atom_type_scat_Cromer_Mann_b2
_atom_type_scat_Cromer_Mann_a3
_atom_type_scat_Cromer_Mann_b3
_atom_type_scat_Cromer_Mann_a4
_atom_type_scat_Cromer_Mann_b4
_atom_type_scat_Cromer_Mann_c
_atom_type_scat_source
C 0.0137 0.0067 2.3100 20.8439 1.0200 10.2075 1.5886 0.5687 0.8650 51.6512 0.2156 'International Tables Vol C 4.2.6.8 and 6.1.1.4'
H 0.0000 0.0000 0.4930 10.5109 0.3229 26.1257 0.1402 3.1424 0.0408 57.7998 0.0030 'International Tables Vol C 4.2.6.8 and 6.1.1.4'
Ge -1.5186 0.6907 16.0816 2.8509 6.3747 0.2516 3.7068 11.4468 3.6830 54.7625 2.1313 'International Tables Vol C 4.2.6.8 and 6.1.1.4'
N 0.0241 0.0134 12.2126 0.0057 3.1322 9.8933 2.0125 28.9975 1.1663 0.5826 -11.5290 'International Tables Vol C 4.2.6.8 and 6.1.1.4'
O 0.0389 0.0241 3.0485 13.2771 2.2868 5.7011 1.5463 0.3239 0.8670 32.9089 0.2508 'International Tables Vol C 4.2.6.8 and 6.1.1.4'

loop_
_geom_angle_atom_site_label_1
_geom_angle_site_symmetry_1
_geom_angle_atom_site_label_2
_geom_angle_site_symmetry_2
_geom_angle_atom_site_label_3
_geom_angle_site_symmetry_3
_geom_angle
_geom_angle_publ_flag
C1 . Ge1 . C6 . 107.33(12) yes
C1 . Ge1 . C12 . 108.72(12) yes
C6 . Ge1 . C12 . 111.37(12) yes
C1 . Ge1 . C18 . 110.41(12) yes
C6 . Ge1 . C18 . 109.24(12) yes
C12 . Ge1 . C18 . 109.74(12) yes
C2 . N1 . C3 . 120.5(3) yes
C2 . N1 . C5 . 128.0(2) yes
C3 . N1 . C5 . 111.1(3) yes
C3 . O1 . C4 . 108.8(2) yes
Ge1 . C1 . C2 . 117.4(2) yes
Ge1 . C1 . C24 . 115.45(19) yes
C2 . C1 . C24 . 127.0(3) yes
N1 . C2 . C1 . 128.3(3) yes
N1 . C2 . H21 . 114.1 no
C1 . C2 . H21 . 117.6 no
N1 . C3 . O1 . 109.8(3) yes
N1 . C3 . O2 . 127.4(3) yes
O1 . C3 . O2 . 122.8(3) yes
O1 . C4 . C5 . 105.2(3) yes
O1 . C4 . H41 . 110.8 no
C5 . C4 . H41 . 111.5 no
O1 . C4 . H42 . 108.9 no
C5 . C4 . H42 . 109.3 no
H41 . C4 . H42 . 111.0 no
C4 . C5 . N1 . 100.1(3) yes
C4 . C5 . H51 . 112.5 no
N1 . C5 . H51 . 112.4 no
C4 . C5 . H52 . 112.0 no
N1 . C5 . H52 . 110.5 no
H51 . C5 . H52 . 109.2 no
Ge1 . C6 . C7 . 119.7(2) yes
Ge1 . C6 . C11 . 121.2(2) yes
C7 . C6 . C11 . 119.1(3) yes
C6 . C7 . C8 . 120.6(3) yes
C6 . C7 . H71 . 119.5 no
C8 . C7 . H71 . 119.8 no
C7 . C8 . C9 . 119.9(3) yes
C7 . C8 . H81 . 119.9 no
C9 . C8 . H81 . 120.2 no
C8 . C9 . C10 . 120.2(3) yes
C8 . C9 . H91 . 120.2 no
C10 . C9 . H91 . 119.7 no
C9 . C10 . C11 . 119.7(3) yes
C9 . C10 . H101 . 119.8 no
C11 . C10 . H101 . 120.5 no
C10 . C11 . C6 . 120.4(3) yes
C10 . C11 . H111 . 120.2 no
C6 . C11 . H111 . 119.4 no
Ge1 . C12 . C13 . 121.6(2) yes
Ge1 . C12 . C17 . 120.0(2) yes
C13 . C12 . C17 . 118.3(3) yes
C12 . C13 . C14 . 120.5(3) yes
C12 . C13 . H131 . 120.1 no
C14 . C13 . H131 . 119.4 no
C13 . C14 . C15 . 120.3(3) yes
C13 . C14 . H141 . 120.3 no
C15 . C14 . H141 . 119.4 no
C14 . C15 . C16 . 119.6(3) yes
C14 . C15 . H151 . 120.7 no
C16 . C15 . H151 . 119.7 no
C15 . C16 . C17 . 120.1(3) yes
C15 . C16 . H161 . 119.5 no
C17 . C16 . H161 . 120.4 no
C12 . C17 . C16 . 121.1(3) yes
C12 . C17 . H171 . 119.8 no
C16 . C17 . H171 . 119.0 no
Ge1 . C18 . C19 . 119.8(2) yes
Ge1 . C18 . C23 . 121.8(2) yes
C19 . C18 . C23 . 118.3(3) yes
C18 . C19 . C20 . 121.0(3) yes
C18 . C19 . H191 . 119.9 no
C20 . C19 . H191 . 119.1 no
C19 . C20 . C21 . 119.9(3) yes
C19 . C20 . H201 . 119.6 no
C21 . C20 . H201 . 120.5 no
C20 . C21 . C22 . 119.6(3) yes
C20 . C21 . H211 . 120.6 no
C22 . C21 . H211 . 119.7 no
C21 . C22 . C23 . 120.7(3) yes
C21 . C22 . H221 . 119.5 no
C23 . C22 . H221 . 119.8 no
C18 . C23 . C22 . 120.4(3) yes
C18 . C23 . H231 . 121.0 no
C22 . C23 . H231 . 118.5 no
C1 . C24 . C25 . 120.9(3) yes
C1 . C24 . C29 . 120.8(3) yes
C25 . C24 . C29 . 118.1(3) yes
C24 . C25 . C26 . 120.6(3) yes
C24 . C25 . H251 . 119.4 no
C26 . C25 . H251 . 119.9 no
C25 . C26 . C27 . 120.4(3) yes
C25 . C26 . H261 . 119.2 no
C27 . C26 . H261 . 120.4 no
C26 . C27 . C28 . 119.5(3) yes
C26 . C27 . H271 . 120.6 no
C28 . C27 . H271 . 119.9 no
C27 . C28 . C29 . 120.2(3) yes
C27 . C28 . H281 . 119.6 no
C29 . C28 . H281 . 120.2 no
C24 . C29 . C28 . 121.0(3) yes
C24 . C29 . H291 . 118.8 no
C28 . C29 . H291 . 120.1 no

loop_
_geom_bond_atom_site_label_1
_geom_bond_site_symmetry_1
_geom_bond_atom_site_label_2
_geom_bond_site_symmetry_2
_geom_bond_distance
_geom_bond_publ_flag
Ge1 . C1 . 1.959(3) yes
Ge1 . C6 . 1.957(3) yes
Ge1 . C12 . 1.947(3) yes
Ge1 . C18 . 1.950(3) yes
N1 . C2 . 1.401(4) yes
N1 . C3 . 1.372(4) yes
N1 . C5 . 1.456(4) yes
O1 . C3 . 1.343(4) yes
O1 . C4 . 1.442(4) yes
O2 . C3 . 1.204(4) yes
C1 . C2 . 1.327(4) yes
C1 . C24 . 1.486(4) yes
C2 . H21 . 0.932 no
C4 . C5 . 1.523(5) yes
C4 . H41 . 0.971 no
C4 . H42 . 0.968 no
C5 . H51 . 0.981 no
C5 . H52 . 0.979 no
C6 . C7 . 1.397(4) yes
C6 . C11 . 1.382(4) yes
C7 . C8 . 1.379(4) yes
C7 . H71 . 0.927 no
C8 . C9 . 1.378(5) yes
C8 . H81 . 0.937 no
C9 . C10 . 1.390(5) yes
C9 . H91 . 0.916 no
C10 . C11 . 1.388(5) yes
C10 . H101 . 0.934 no
C11 . H111 . 0.939 no
C12 . C13 . 1.397(4) yes
C12 . C17 . 1.391(4) yes
C13 . C14 . 1.392(5) yes
C13 . H131 . 0.939 no
C14 . C15 . 1.379(5) yes
C14 . H141 . 0.938 no
C15 . C16 . 1.388(5) yes
C15 . H151 . 0.939 no
C16 . C17 . 1.379(4) yes
C16 . H161 . 0.934 no
C17 . H171 . 0.941 no
C18 . C19 . 1.395(4) yes
C18 . C23 . 1.400(4) yes
C19 . C20 . 1.386(5) yes
C19 . H191 . 0.938 no
C20 . C21 . 1.389(5) yes
C20 . H201 . 0.933 no
C21 . C22 . 1.381(5) yes
C21 . H211 . 0.930 no
C22 . C23 . 1.384(4) yes
C22 . H221 . 0.942 no
C23 . H231 . 0.933 no
C24 . C25 . 1.392(4) yes
C24 . C29 . 1.398(4) yes
C25 . C26 . 1.384(5) yes
C25 . H251 . 0.920 no
C26 . C27 . 1.389(5) yes
C26 . H261 . 0.937 no
C27 . C28 . 1.378(5) yes
C27 . H271 . 0.930 no
C28 . C29 . 1.382(4) yes
C28 . H281 . 0.941 no
C29 . H291 . 0.940 no

loop_
_geom_hbond_atom_site_label_D
_geom_hbond_site_symmetry_D
_geom_hbond_atom_site_label_H
_geom_hbond_site_symmetry_H
_geom_hbond_atom_site_label_A
_geom_hbond_site_symmetry_A
_geom_hbond_angle_DHA
_geom_hbond_distance_DH
_geom_hbond_distance_HA
_geom_hbond_distance_DA
_geom_hbond_publ_flag
C28 . H281 . O2 1_545 132 0.94 2.43 3.145(5) yes
